data_7246369
loop_
_publ_author_name
'Barton, Benita'
'Caira, Mino R.'
'Senekal, Ulrich'
'Hosten, Eric C.'

_publ_section_title
;
 Complementary host behaviour of three anthracenyl-derived roof-shaped
 compounds in mixed pyridines
;
_journal_issue 12
_journal_name_full CrystEngComm
_journal_page_first 1740
_journal_page_last 1754
_journal_paper_doi 10.1039/D3CE00080J
_journal_volume 25
_journal_year 2023
_chemical_formula_moiety '2(C20 H18 O4), C6 H7 N'
_chemical_formula_sum 'C46 H43 N O8'
_chemical_formula_weight 737.81
_chemical_name_systematic 'trans-dimethyl 9,10-dihydro-9,10- ethanoanthracene-11,12-dicarboxylate'
_space_group_crystal_system monoclinic
_space_group_IT_number 14
_space_group_name_Hall '-P 2ybc'
_space_group_name_H-M_alt 'P 1 21/c 1'
_atom_sites_solution_hydrogens geom
_atom_sites_solution_primary dual
_atom_sites_solution_secondary difmap
_audit_creation_method SHELXL-2018/3
_audit_update_record
;
2023-01-13 deposited with the CCDC.	2023-02-28 downloaded from the CCDC.
;
_cell_angle_alpha 90
_cell_angle_beta 90.136(3)
_cell_angle_gamma 90
_cell_formula_units_Z 4
_cell_length_a 11.2912(6)
_cell_length_b 21.2529(13)
_cell_length_c 15.8162(10)
_cell_measurement_reflns_used 9162
_cell_measurement_temperature 200(2)
_cell_measurement_theta_max 28.34
_cell_measurement_theta_min 2.41
_cell_volume 3795.4(4)
_computing_cell_refinement 'APEX2 v2011.4-1 (Bruker AXS)'
_computing_data_collection 'Bruker Instrument Service v2011.4.0.0'
_computing_data_reduction 'SAINT V7.68A (Bruker AXS, 2009)'
_computing_molecular_graphics 'Ortep-3 for Windows (Farrugia, 2012)'
_computing_publication_material 'PLATON (Spek, 2009) and MERCURY (Macrae, 2008)'
_computing_structure_refinement 'SHELXL-2018/3 (Sheldrick, 2015) and ShelXle (H\"ubschle, 2011)'
_computing_structure_solution 'SHELXT-2018/2 (Sheldrick, 2015)'
_diffrn_ambient_temperature 200(2)
_diffrn_detector_area_resol_mean 8.3333
_diffrn_measured_fraction_theta_full 0.998
_diffrn_measured_fraction_theta_max 0.996
_diffrn_measurement_device_type 'Bruker APEX-II CCD'
_diffrn_measurement_method '\f and \w scans'
_diffrn_radiation_monochromator graphite
_diffrn_radiation_source 'sealed tube'
_diffrn_radiation_type MoK\a
_diffrn_radiation_wavelength 0.71073
_diffrn_reflns_av_R_equivalents 0.0204
_diffrn_reflns_av_unetI/netI 0.0116
_diffrn_reflns_Laue_measured_fraction_full 0.998
_diffrn_reflns_Laue_measured_fraction_max 0.996
_diffrn_reflns_limit_h_max 14
_diffrn_reflns_limit_h_min -15
_diffrn_reflns_limit_k_max 28
_diffrn_reflns_limit_k_min -28
_diffrn_reflns_limit_l_max 21
_diffrn_reflns_limit_l_min -21
_diffrn_reflns_number 96013
_diffrn_reflns_point_group_measured_fraction_full 0.998
_diffrn_reflns_point_group_measured_fraction_max 0.996
_diffrn_reflns_theta_full 25.242
_diffrn_reflns_theta_max 28.344
_diffrn_reflns_theta_min 0.958
_exptl_absorpt_coefficient_mu 0.088
_exptl_absorpt_correction_T_max 1.0000
_exptl_absorpt_correction_T_min 0.9060
_exptl_absorpt_correction_type numerical
_exptl_absorpt_process_details 'SADABS-2008/1 (Bruker AXS)'
_exptl_crystal_colour colourless
_exptl_crystal_density_diffrn 1.291
_exptl_crystal_density_method 'not measured'
_exptl_crystal_description block
_exptl_crystal_F_000 1560
_exptl_crystal_recrystallization_method 'Re-crystallisation from solvent: 3-methylpyridine'
_exptl_crystal_size_max 0.636
_exptl_crystal_size_mid 0.504
_exptl_crystal_size_min 0.402
_refine_diff_density_max 0.473
_refine_diff_density_min -0.467
_refine_diff_density_rms 0.057
_refine_ls_extinction_method none
_refine_ls_goodness_of_fit_ref 1.043
_refine_ls_hydrogen_treatment constr
_refine_ls_matrix_type full
_refine_ls_number_parameters 538
_refine_ls_number_reflns 9440
_refine_ls_number_restraints 189
_refine_ls_restrained_S_all 1.084
_refine_ls_R_factor_all 0.0636
_refine_ls_R_factor_gt 0.0552
_refine_ls_shift/su_max 0.001
_refine_ls_shift/su_mean 0.000
_refine_ls_structure_factor_coef Fsqd
_refine_ls_weighting_details 'w=1/[\s^2^(Fo^2^)+(0.0971P)^2^+1.6172P] where P=(Fo^2^+2Fc^2^)/3'
_refine_ls_weighting_scheme calc
_refine_ls_wR_factor_gt 0.1512
_refine_ls_wR_factor_ref 0.1648
_reflns_Friedel_coverage 0.000
_reflns_number_gt 8453
_reflns_number_total 9440
_reflns_threshold_expression 'I > 2\s(I)'
_cod_data_source_file d3ce00080j2.cif
_cod_data_source_block ma047
_cod_depositor_comments 'Adding full bibliography for 7246364--7246371.cif.'
_cod_original_sg_symbol_H-M 'P 21/c'
_cod_database_code 7246369
_shelx_shelxl_version_number 2018/3
_shelx_space_group_comment
;
The symmetry employed for this shelxl refinement is uniquely defined
by the following loop, which should always be used as a source of
symmetry information in preference to the above space-group names.
They are only intended as comments.
;
_shelx_estimated_absorpt_t_min 0.946
_shelx_estimated_absorpt_t_max 0.965

loop_
_space_group_symop_operation_xyz
'x, y, z'
'-x, y+1/2, -z+1/2'
'-x, -y, -z'
'x, -y-1/2, z-1/2'

loop_
_atom_site_label
_atom_site_type_symbol
_atom_site_fract_x
_atom_site_fract_y
_atom_site_fract_z
_atom_site_U_iso_or_equiv
_atom_site_adp_type
_atom_site_occupancy
_atom_site_site_symmetry_order
_atom_site_calc_flag
_atom_site_refinement_flags_posn
_atom_site_refinement_flags_adp
_atom_site_refinement_flags_occupancy
_atom_site_disorder_assembly
_atom_site_disorder_group
O11 O -0.04749(13) 0.26280(8) 0.56544(10) 0.0405(4) Uani 1 1 d . . . . .
O12 O 0.14769(15) 0.27546(10) 0.57373(15) 0.0622(6) Uani 1 1 d . . . . .
O13 O 0.34658(13) 0.11339(7) 0.43028(11) 0.0372(3) Uani 1 1 d . . . . .
O14 O 0.19946(15) 0.08550(8) 0.51568(12) 0.0475(4) Uani 1 1 d . . . . .
O21 O 0.45692(14) 0.23045(7) -0.03797(11) 0.0406(4) Uani 1 1 d . . . . .
O22 O 0.65251(16) 0.21593(9) -0.03469(13) 0.0529(5) Uani 1 1 d . . . . .
O23 O 0.84511(13) 0.38969(7) 0.09054(11) 0.0378(3) Uani 1 1 d . . . . .
O24 O 0.70280(15) 0.40942(8) -0.00461(11) 0.0455(4) Uani 1 1 d . . . . .
C11 C -0.02769(16) 0.20046(8) 0.41119(12) 0.0265(3) Uani 1 1 d . . . . .
H11 H -0.110010 0.203593 0.433986 0.032 Uiso 1 1 calc R U . . .
C12 C 0.06695(16) 0.19443(8) 0.48348(12) 0.0263(3) Uani 1 1 d . . . . .
H12 H 0.048625 0.155342 0.516114 0.032 Uiso 1 1 calc R U . . .
C13 C 0.19040(16) 0.18626(8) 0.44443(12) 0.0266(3) Uani 1 1 d . . . . .
H13 H 0.243459 0.220278 0.466264 0.032 Uiso 1 1 calc R U . . .
C14 C 0.18186(16) 0.19200(8) 0.34545(12) 0.0284(4) Uani 1 1 d . . . . .
H14 H 0.261227 0.189226 0.317784 0.034 Uiso 1 1 calc R U . . .
C15 C 0.06289(18) 0.24915(10) 0.54452(13) 0.0325(4) Uani 1 1 d . . . . .
C16 C -0.0637(3) 0.31141(14) 0.6274(2) 0.0605(8) Uani 1 1 d . . . . .
H16A H -0.023248 0.349762 0.608831 0.091 Uiso 1 1 calc R U . . .
H16B H -0.030571 0.297631 0.681644 0.091 Uiso 1 1 calc R U . . .
H16C H -0.148483 0.320002 0.634026 0.091 Uiso 1 1 calc R U . . .
C17 C 0.24287(17) 0.12271(9) 0.46840(13) 0.0301(4) Uani 1 1 d . . . . .
C18 C 0.4033(2) 0.05320(10) 0.44530(16) 0.0410(5) Uani 1 1 d . . . . .
H18A H 0.360352 0.020178 0.414716 0.061 Uiso 1 1 calc R U . . .
H18B H 0.402494 0.043903 0.505983 0.061 Uiso 1 1 calc R U . . .
H18C H 0.485328 0.054839 0.425345 0.061 Uiso 1 1 calc R U . . .
C21 C 0.47208(16) 0.30187(8) 0.11144(12) 0.0266(3) Uani 1 1 d . . . . .
H21 H 0.390310 0.296886 0.087951 0.032 Uiso 1 1 calc R U . . .
C22 C 0.56829(16) 0.30399(8) 0.04048(12) 0.0264(3) Uani 1 1 d . . . . .
H22 H 0.550355 0.340693 0.003015 0.032 Uiso 1 1 calc R U . . .
C23 C 0.69076(16) 0.31515(8) 0.08119(12) 0.0271(3) Uani 1 1 d . . . . .
H23 H 0.744377 0.279908 0.064235 0.033 Uiso 1 1 calc R U . . .
C24 C 0.68041(16) 0.31532(9) 0.17984(12) 0.0292(4) Uani 1 1 d . . . . .
H24 H 0.759226 0.320210 0.208062 0.035 Uiso 1 1 calc R U . . .
C25 C 0.56714(17) 0.24513(10) -0.01365(12) 0.0313(4) Uani 1 1 d . . . . .
C26 C 0.4460(3) 0.17677(13) -0.09389(19) 0.0565(7) Uani 1 1 d . . . . .
H26A H 0.362055 0.168898 -0.105832 0.085 Uiso 1 1 calc R U . . .
H26B H 0.480764 0.139640 -0.066766 0.085 Uiso 1 1 calc R U . . .
H26C H 0.487647 0.185465 -0.146893 0.085 Uiso 1 1 calc R U . . .
C27 C 0.74416(16) 0.37660(9) 0.05007(13) 0.0299(4) Uani 1 1 d . . . . .
C28 C 0.9025(2) 0.44812(10) 0.06812(16) 0.0415(5) Uani 1 1 d . . . . .
H28A H 0.905898 0.451892 0.006418 0.062 Uiso 1 1 calc R U . . .
H28B H 0.983063 0.448591 0.091305 0.062 Uiso 1 1 calc R U . . .
H28C H 0.857468 0.483486 0.091426 0.062 Uiso 1 1 calc R U . . .
C111 C -0.01248(17) 0.14378(8) 0.35385(12) 0.0283(4) Uani 1 1 d . . . . .
C112 C 0.09987(18) 0.13964(8) 0.31765(12) 0.0295(4) Uani 1 1 d . . . . .
C113 C 0.1275(2) 0.09054(10) 0.26422(14) 0.0378(4) Uani 1 1 d . . . . .
H113 H 0.204730 0.087132 0.240968 0.045 Uiso 1 1 calc R U . . .
C114 C 0.0413(2) 0.04601(10) 0.24462(16) 0.0464(5) Uani 1 1 d . . . . .
H114 H 0.059089 0.012703 0.206646 0.056 Uiso 1 1 calc R U . . .
C115 C -0.0698(2) 0.05012(10) 0.28021(16) 0.0445(5) Uani 1 1 d . . . . .
H115 H -0.127973 0.019405 0.266716 0.053 Uiso 1 1 calc R U . . .
C116 C -0.0977(2) 0.09864(10) 0.33557(14) 0.0359(4) Uani 1 1 d . . . . .
H116 H -0.174018 0.100909 0.360559 0.043 Uiso 1 1 calc R U . . .
C121 C 0.00600(16) 0.25762(8) 0.36039(12) 0.0273(3) Uani 1 1 d . . . . .
C122 C 0.11921(16) 0.25317(9) 0.32545(13) 0.0291(4) Uani 1 1 d . . . . .
C123 C 0.16267(19) 0.30114(10) 0.27472(14) 0.0370(4) Uani 1 1 d . . . . .
H123 H 0.239484 0.298244 0.250659 0.044 Uiso 1 1 calc R U . . .
C124 C 0.0914(2) 0.35391(10) 0.25958(17) 0.0451(5) Uani 1 1 d . . . . .
H124 H 0.119500 0.386720 0.224116 0.054 Uiso 1 1 calc R U . . .
C125 C -0.0188(2) 0.35865(10) 0.29551(17) 0.0442(5) Uani 1 1 d . . . . .
H125 H -0.065618 0.395033 0.285388 0.053 Uiso 1 1 calc R U . . .
C126 C -0.06291(19) 0.31064(9) 0.34675(14) 0.0354(4) Uani 1 1 d . . . . .
H126 H -0.138944 0.314238 0.371880 0.042 Uiso 1 1 calc R U . . .
C211 C 0.50638(16) 0.24797(9) 0.16939(12) 0.0280(3) Uani 1 1 d . . . . .
C212 C 0.61881(16) 0.25524(9) 0.20572(12) 0.0287(4) Uani 1 1 d . . . . .
C213 C 0.66120(19) 0.21109(10) 0.26299(14) 0.0360(4) Uani 1 1 d . . . . .
H213 H 0.737300 0.215921 0.287909 0.043 Uiso 1 1 calc R U . . .
C214 C 0.5905(2) 0.15966(10) 0.28334(16) 0.0421(5) Uani 1 1 d . . . . .
H214 H 0.617839 0.129627 0.323368 0.050 Uiso 1 1 calc R U . . .
C215 C 0.4806(2) 0.15193(10) 0.24571(16) 0.0406(5) Uani 1 1 d . . . . .
H215 H 0.433922 0.116194 0.259412 0.049 Uiso 1 1 calc R U . . .
C216 C 0.43755(18) 0.19622(9) 0.18762(13) 0.0333(4) Uani 1 1 d . . . . .
H216 H 0.362503 0.190667 0.161391 0.040 Uiso 1 1 calc R U . . .
C221 C 0.48565(17) 0.36204(9) 0.16267(12) 0.0299(4) Uani 1 1 d . . . . .
C222 C 0.59768(18) 0.36899(9) 0.20019(12) 0.0305(4) Uani 1 1 d . . . . .
C223 C 0.6235(2) 0.42124(10) 0.24955(14) 0.0389(4) Uani 1 1 d . . . . .
H223 H 0.699546 0.426023 0.274523 0.047 Uiso 1 1 calc R U . . .
C224 C 0.5360(3) 0.46659(11) 0.26190(17) 0.0494(6) Uani 1 1 d . . . . .
H224 H 0.552173 0.502383 0.296001 0.059 Uiso 1 1 calc R U . . .
C225 C 0.4258(2) 0.45968(11) 0.22472(17) 0.0490(6) Uani 1 1 d . . . . .
H225 H 0.366999 0.490960 0.233518 0.059 Uiso 1 1 calc R U . . .
C226 C 0.3996(2) 0.40762(10) 0.17459(14) 0.0377(4) Uani 1 1 d . . . . .
H226 H 0.323825 0.403424 0.148948 0.045 Uiso 1 1 calc R U . . .
C31 C 0.2912(5) 0.5221(2) 0.4579(3) 0.0589(17) Uani 0.569(7) 1 d DG U P A 1
C32 C 0.3455(5) 0.5098(2) 0.5351(3) 0.096(2) Uani 0.569(7) 1 d DG U P A 1
H32 H 0.405328 0.537202 0.555844 0.115 Uiso 0.569(7) 1 calc R U P A 1
N3 N 0.3121(6) 0.4574(3) 0.5820(3) 0.106(2) Uani 0.569(7) 1 d DG U P A 1
C33 C 0.2245(5) 0.4174(2) 0.5517(3) 0.0716(17) Uani 0.569(7) 1 d DG U P A 1
H33 H 0.201674 0.381574 0.583714 0.086 Uiso 0.569(7) 1 calc R U P A 1
C34 C 0.1702(5) 0.4297(3) 0.4744(4) 0.126(4) Uani 0.569(7) 1 d DG U P A 1
H34 H 0.110352 0.402263 0.453691 0.151 Uiso 0.569(7) 1 calc R U P A 1
C35 C 0.2036(6) 0.4820(3) 0.4275(3) 0.117(4) Uani 0.569(7) 1 d DG U P A 1
H35 H 0.166517 0.490422 0.374744 0.140 Uiso 0.569(7) 1 calc R U P A 1
C36 C 0.3361(5) 0.5754(2) 0.4049(3) 0.087(2) Uani 0.569(7) 1 d D U P A 1
H36A H 0.289307 0.578107 0.352730 0.131 Uiso 0.569(7) 1 calc R U P A 1
H36B H 0.328965 0.614847 0.436458 0.131 Uiso 0.569(7) 1 calc R U P A 1
H36C H 0.419412 0.568000 0.390721 0.131 Uiso 0.569(7) 1 calc R U P A 1
C41 C 0.2753(7) 0.5284(2) 0.4514(4) 0.082(3) Uani 0.431(7) 1 d DG U P A 2
C42 C 0.2621(8) 0.5416(3) 0.5369(4) 0.092(3) Uani 0.431(7) 1 d DG U P A 2
H42 H 0.284445 0.581553 0.558503 0.111 Uiso 0.431(7) 1 calc R U P A 2
N4 N 0.2160(8) 0.4962(4) 0.5909(3) 0.116(3) Uani 0.431(7) 1 d DG U P A 2
C43 C 0.1833(7) 0.4376(3) 0.5594(3) 0.101(3) Uani 0.431(7) 1 d DG U P A 2
H43 H 0.151817 0.406619 0.596303 0.121 Uiso 0.431(7) 1 calc R U P A 2
C44 C 0.1965(6) 0.4245(2) 0.4739(3) 0.0582(19) Uani 0.431(7) 1 d DG U P A 2
H44 H 0.174163 0.384495 0.452291 0.070 Uiso 0.431(7) 1 calc R U P A 2
C45 C 0.2426(6) 0.4699(3) 0.4198(3) 0.0499(15) Uani 0.431(7) 1 d DG U P A 2
H45 H 0.251650 0.460900 0.361383 0.060 Uiso 0.431(7) 1 calc R U P A 2
C46 C 0.3361(5) 0.5754(2) 0.4049(3) 0.128(4) Uani 0.431(7) 1 d D U P A 2
H46A H 0.341633 0.562527 0.345493 0.193 Uiso 0.431(7) 1 calc R U P A 2
H46B H 0.292753 0.615208 0.408728 0.193 Uiso 0.431(7) 1 calc R U P A 2
H46C H 0.415919 0.580820 0.428211 0.193 Uiso 0.431(7) 1 calc R U P A 2

loop_
_atom_site_aniso_label
_atom_site_aniso_U_11
_atom_site_aniso_U_22
_atom_site_aniso_U_33
_atom_site_aniso_U_23
_atom_site_aniso_U_13
_atom_site_aniso_U_12
O11 0.0314(7) 0.0472(8) 0.0429(8) -0.0171(7) 0.0032(6) -0.0030(6)
O12 0.0335(8) 0.0820(14) 0.0711(13) -0.0404(11) 0.0007(8) -0.0138(8)
O13 0.0314(7) 0.0315(7) 0.0488(9) 0.0059(6) 0.0024(6) 0.0061(5)
O14 0.0415(8) 0.0428(9) 0.0583(10) 0.0197(8) 0.0068(8) 0.0035(7)
O21 0.0331(7) 0.0460(8) 0.0427(8) -0.0145(7) -0.0039(6) -0.0006(6)
O22 0.0376(8) 0.0592(10) 0.0620(11) -0.0247(9) -0.0003(8) 0.0098(8)
O23 0.0316(7) 0.0348(7) 0.0469(9) 0.0039(6) -0.0021(6) -0.0054(6)
O24 0.0426(8) 0.0426(9) 0.0512(9) 0.0172(7) -0.0061(7) -0.0065(7)
C11 0.0221(8) 0.0294(8) 0.0280(8) -0.0004(7) -0.0014(6) -0.0021(6)
C12 0.0230(8) 0.0276(8) 0.0284(8) 0.0010(6) -0.0016(7) -0.0020(6)
C13 0.0228(8) 0.0263(8) 0.0308(9) 0.0016(7) -0.0017(7) -0.0007(6)
C14 0.0249(8) 0.0288(8) 0.0316(9) 0.0027(7) 0.0024(7) 0.0019(6)
C15 0.0302(9) 0.0373(9) 0.0301(9) -0.0019(7) -0.0012(7) -0.0062(8)
C16 0.0496(14) 0.0692(17) 0.0627(17) -0.0382(14) 0.0103(13) -0.0067(12)
C17 0.0262(8) 0.0299(9) 0.0341(10) 0.0012(7) -0.0066(7) -0.0005(7)
C18 0.0376(11) 0.0297(9) 0.0556(13) 0.0009(9) -0.0034(9) 0.0097(8)
C21 0.0213(8) 0.0318(8) 0.0268(8) 0.0003(7) 0.0008(6) 0.0015(6)
C22 0.0227(8) 0.0286(8) 0.0280(8) 0.0002(6) 0.0005(7) 0.0035(6)
C23 0.0212(7) 0.0283(8) 0.0318(9) 0.0023(7) 0.0012(7) 0.0023(6)
C24 0.0267(8) 0.0323(9) 0.0286(9) 0.0033(7) -0.0032(7) -0.0014(7)
C25 0.0307(9) 0.0356(9) 0.0275(9) -0.0015(7) 0.0007(7) 0.0016(7)
C26 0.0511(14) 0.0596(15) 0.0588(16) -0.0283(13) -0.0086(12) -0.0013(12)
C27 0.0256(8) 0.0301(8) 0.0342(9) -0.0002(7) 0.0054(7) 0.0020(7)
C28 0.0386(11) 0.0321(10) 0.0539(13) -0.0028(9) 0.0035(10) -0.0079(8)
C111 0.0309(9) 0.0264(8) 0.0277(8) 0.0013(7) -0.0053(7) -0.0011(7)
C112 0.0342(9) 0.0272(8) 0.0271(8) 0.0023(7) -0.0028(7) 0.0035(7)
C113 0.0464(12) 0.0340(10) 0.0331(10) 0.0001(8) -0.0022(9) 0.0090(8)
C114 0.0631(15) 0.0317(10) 0.0443(12) -0.0104(9) -0.0112(11) 0.0072(10)
C115 0.0543(13) 0.0282(9) 0.0508(13) -0.0032(9) -0.0179(11) -0.0048(9)
C116 0.0366(10) 0.0332(9) 0.0379(10) 0.0035(8) -0.0085(8) -0.0043(8)
C121 0.0261(8) 0.0257(8) 0.0301(9) -0.0016(7) -0.0041(7) -0.0011(6)
C122 0.0298(9) 0.0273(8) 0.0301(9) 0.0020(7) -0.0027(7) 0.0000(7)
C123 0.0341(10) 0.0350(10) 0.0421(11) 0.0084(8) 0.0009(9) -0.0034(8)
C124 0.0464(12) 0.0338(10) 0.0550(13) 0.0161(9) -0.0072(10) -0.0052(9)
C125 0.0418(12) 0.0293(9) 0.0616(14) 0.0057(9) -0.0125(10) 0.0052(8)
C126 0.0304(9) 0.0320(9) 0.0437(11) -0.0019(8) -0.0065(8) 0.0032(7)
C211 0.0275(8) 0.0296(8) 0.0270(8) 0.0002(7) 0.0033(7) 0.0027(7)
C212 0.0260(8) 0.0316(9) 0.0284(8) 0.0019(7) 0.0015(7) 0.0011(7)
C213 0.0318(9) 0.0396(10) 0.0366(10) 0.0058(8) 0.0000(8) 0.0037(8)
C214 0.0413(11) 0.0383(10) 0.0466(12) 0.0144(9) 0.0055(10) 0.0062(9)
C215 0.0384(11) 0.0318(9) 0.0516(12) 0.0081(9) 0.0117(10) -0.0024(8)
C216 0.0272(9) 0.0345(9) 0.0381(10) -0.0005(8) 0.0047(8) -0.0001(7)
C221 0.0319(9) 0.0309(9) 0.0267(8) 0.0010(7) 0.0039(7) 0.0024(7)
C222 0.0329(9) 0.0318(9) 0.0269(8) 0.0021(7) 0.0016(7) -0.0014(7)
C223 0.0460(12) 0.0355(10) 0.0353(10) -0.0004(8) 0.0001(9) -0.0061(8)
C224 0.0654(15) 0.0342(10) 0.0487(13) -0.0083(9) 0.0079(11) -0.0022(10)
C225 0.0584(14) 0.0363(11) 0.0522(13) -0.0046(10) 0.0097(12) 0.0130(10)
C226 0.0361(10) 0.0383(10) 0.0388(10) 0.0013(8) 0.0052(8) 0.0076(8)
C31 0.070(3) 0.063(3) 0.043(2) 0.006(2) 0.016(2) 0.004(2)
C32 0.119(4) 0.098(4) 0.070(3) 0.002(3) -0.022(3) -0.023(3)
N3 0.126(4) 0.093(3) 0.098(4) 0.017(3) -0.032(3) -0.031(3)
C33 0.072(3) 0.081(3) 0.061(3) -0.005(3) 0.002(2) -0.011(3)
C34 0.134(6) 0.140(6) 0.104(5) 0.011(4) -0.020(4) -0.031(4)
C35 0.118(5) 0.125(5) 0.108(5) 0.011(4) -0.025(4) -0.014(4)
C36 0.143(6) 0.048(3) 0.071(4) 0.000(3) 0.023(5) 0.001(4)
C41 0.095(5) 0.077(4) 0.074(4) -0.001(4) 0.000(4) -0.012(4)
C42 0.100(5) 0.099(4) 0.078(4) -0.012(3) 0.010(4) -0.035(4)
N4 0.137(5) 0.122(5) 0.089(4) -0.005(3) 0.010(4) -0.046(4)
C43 0.126(6) 0.100(5) 0.077(4) -0.011(4) 0.004(4) -0.027(4)
C44 0.071(3) 0.058(3) 0.046(3) 0.004(2) 0.001(3) -0.014(3)
C45 0.069(3) 0.048(3) 0.032(2) 0.005(2) 0.001(2) 0.007(2)
C46 0.136(7) 0.121(4) 0.128(6) 0.003(8) 0.030(8) -0.015(7)

loop_
_atom_type_symbol
_atom_type_description
_atom_type_scat_dispersion_real
_atom_type_scat_dispersion_imag
_atom_type_scat_source
C C 0.0033 0.0016 'International Tables Vol C Tables 4.2.6.8 and 6.1.1.4'
H H 0.0000 0.0000 'International Tables Vol C Tables 4.2.6.8 and 6.1.1.4'
N N 0.0061 0.0033 'International Tables Vol C Tables 4.2.6.8 and 6.1.1.4'
O O 0.0106 0.0060 'International Tables Vol C Tables 4.2.6.8 and 6.1.1.4'

loop_
_geom_angle_atom_site_label_1
_geom_angle_atom_site_label_2
_geom_angle_atom_site_label_3
_geom_angle
_geom_angle_site_symmetry_1
_geom_angle_site_symmetry_3
_geom_angle_publ_flag
C15 O11 C16 116.78(18) . . ?
C17 O13 C18 116.43(17) . . ?
C25 O21 C26 115.92(18) . . ?
C27 O23 C28 116.36(17) . . ?
C121 C11 C111 107.00(15) . . ?
C121 C11 C12 106.40(14) . . ?
C111 C11 C12 107.03(14) . . ?
C121 C11 H11 112.0 . . ?
C111 C11 H11 112.0 . . ?
C12 C11 H11 112.0 . . ?
C15 C12 C13 111.88(15) . . ?
C15 C12 C11 112.40(15) . . ?
C13 C12 C11 109.48(14) . . ?
C15 C12 H12 107.6 . . ?
C13 C12 H12 107.6 . . ?
C11 C12 H12 107.6 . . ?
C17 C13 C12 110.68(15) . . ?
C17 C13 C14 109.85(15) . . ?
C12 C13 C14 109.75(14) . . ?
C17 C13 H13 108.8 . . ?
C12 C13 H13 108.8 . . ?
C14 C13 H13 108.8 . . ?
C112 C14 C122 106.61(15) . . ?
C112 C14 C13 105.57(15) . . ?
C122 C14 C13 107.59(15) . . ?
C112 C14 H14 112.2 . . ?
C122 C14 H14 112.2 . . ?
C13 C14 H14 112.2 . . ?
O12 C15 O11 123.57(19) . . ?
O12 C15 C12 125.35(19) . . ?
O11 C15 C12 111.00(16) . . ?
O11 C16 H16A 109.5 . . ?
O11 C16 H16B 109.5 . . ?
H16A C16 H16B 109.5 . . ?
O11 C16 H16C 109.5 . . ?
H16A C16 H16C 109.5 . . ?
H16B C16 H16C 109.5 . . ?
O14 C17 O13 123.16(18) . . ?
O14 C17 C13 125.68(19) . . ?
O13 C17 C13 111.16(16) . . ?
O13 C18 H18A 109.5 . . ?
O13 C18 H18B 109.5 . . ?
H18A C18 H18B 109.5 . . ?
O13 C18 H18C 109.5 . . ?
H18A C18 H18C 109.5 . . ?
H18B C18 H18C 109.5 . . ?
C211 C21 C221 106.72(15) . . ?
C211 C21 C22 106.17(14) . . ?
C221 C21 C22 106.77(14) . . ?
C211 C21 H21 112.3 . . ?
C221 C21 H21 112.3 . . ?
C22 C21 H21 112.3 . . ?
C25 C22 C23 111.66(14) . . ?
C25 C22 C21 112.11(15) . . ?
C23 C22 C21 109.17(15) . . ?
C25 C22 H22 107.9 . . ?
C23 C22 H22 107.9 . . ?
C21 C22 H22 107.9 . . ?
C27 C23 C22 110.65(15) . . ?
C27 C23 C24 110.57(16) . . ?
C22 C23 C24 110.34(14) . . ?
C27 C23 H23 108.4 . . ?
C22 C23 H23 108.4 . . ?
C24 C23 H23 108.4 . . ?
C222 C24 C212 107.17(15) . . ?
C222 C24 C23 105.19(15) . . ?
C212 C24 C23 107.68(15) . . ?
C222 C24 H24 112.1 . . ?
C212 C24 H24 112.1 . . ?
C23 C24 H24 112.1 . . ?
O22 C25 O21 123.31(19) . . ?
O22 C25 C22 125.47(19) . . ?
O21 C25 C22 111.19(16) . . ?
O21 C26 H26A 109.5 . . ?
O21 C26 H26B 109.5 . . ?
H26A C26 H26B 109.5 . . ?
O21 C26 H26C 109.5 . . ?
H26A C26 H26C 109.5 . . ?
H26B C26 H26C 109.5 . . ?
O24 C27 O23 123.55(18) . . ?
O24 C27 C23 125.20(18) . . ?
O23 C27 C23 111.24(16) . . ?
O23 C28 H28A 109.5 . . ?
O23 C28 H28B 109.5 . . ?
H28A C28 H28B 109.5 . . ?
O23 C28 H28C 109.5 . . ?
H28A C28 H28C 109.5 . . ?
H28B C28 H28C 109.5 . . ?
C116 C111 C112 120.08(18) . . ?
C116 C111 C11 126.39(18) . . ?
C112 C111 C11 113.53(16) . . ?
C113 C112 C111 120.40(18) . . ?
C113 C112 C14 126.57(19) . . ?
C111 C112 C14 113.01(16) . . ?
C112 C113 C114 119.5(2) . . ?
C112 C113 H113 120.3 . . ?
C114 C113 H113 120.3 . . ?
C115 C114 C113 120.1(2) . . ?
C115 C114 H114 119.9 . . ?
C113 C114 H114 119.9 . . ?
C114 C115 C116 120.8(2) . . ?
C114 C115 H115 119.6 . . ?
C116 C115 H115 119.6 . . ?
C111 C116 C115 119.1(2) . . ?
C111 C116 H116 120.5 . . ?
C115 C116 H116 120.5 . . ?
C126 C121 C122 120.48(18) . . ?
C126 C121 C11 126.62(17) . . ?
C122 C121 C11 112.89(16) . . ?
C123 C122 C121 120.27(18) . . ?
C123 C122 C14 125.90(18) . . ?
C121 C122 C14 113.78(16) . . ?
C122 C123 C124 118.9(2) . . ?
C122 C123 H123 120.6 . . ?
C124 C123 H123 120.6 . . ?
C125 C124 C123 120.6(2) . . ?
C125 C124 H124 119.7 . . ?
C123 C124 H124 119.7 . . ?
C124 C125 C126 120.78(19) . . ?
C124 C125 H125 119.6 . . ?
C126 C125 H125 119.6 . . ?
C121 C126 C125 118.9(2) . . ?
C121 C126 H126 120.5 . . ?
C125 C126 H126 120.5 . . ?
C216 C211 C212 120.88(18) . . ?
C216 C211 C21 125.88(17) . . ?
C212 C211 C21 113.23(16) . . ?
C213 C212 C211 120.25(18) . . ?
C213 C212 C24 126.12(17) . . ?
C211 C212 C24 113.54(16) . . ?
C212 C213 C214 119.0(2) . . ?
C212 C213 H213 120.5 . . ?
C214 C213 H213 120.5 . . ?
C215 C214 C213 120.5(2) . . ?
C215 C214 H214 119.7 . . ?
C213 C214 H214 119.7 . . ?
C214 C215 C216 120.75(19) . . ?
C214 C215 H215 119.6 . . ?
C216 C215 H215 119.6 . . ?
C211 C216 C215 118.57(19) . . ?
C211 C216 H216 120.7 . . ?
C215 C216 H216 120.7 . . ?
C226 C221 C222 120.04(18) . . ?
C226 C221 C21 126.18(18) . . ?
C222 C221 C21 113.77(16) . . ?
C223 C222 C221 120.64(19) . . ?
C223 C222 C24 126.54(19) . . ?
C221 C222 C24 112.82(16) . . ?
C222 C223 C224 119.0(2) . . ?
C222 C223 H223 120.5 . . ?
C224 C223 H223 120.5 . . ?
C225 C224 C223 120.3(2) . . ?
C225 C224 H224 119.9 . . ?
C223 C224 H224 119.9 . . ?
C224 C225 C226 121.1(2) . . ?
C224 C225 H225 119.5 . . ?
C226 C225 H225 119.5 . . ?
C221 C226 C225 119.0(2) . . ?
C221 C226 H226 120.5 . . ?
C225 C226 H226 120.5 . . ?
C32 C31 C35 120.0 . . ?
C32 C31 C36 119.0(4) . . ?
C35 C31 C36 120.8(4) . . ?
C31 C32 N3 120.0 . . ?
C31 C32 H32 120.0 . . ?
N3 C32 H32 120.0 . . ?
C33 N3 C32 120.0 . . ?
N3 C33 C34 120.0 . . ?
N3 C33 H33 120.0 . . ?
C34 C33 H33 120.0 . . ?
C33 C34 C35 120.0 . . ?
C33 C34 H34 120.0 . . ?
C35 C34 H34 120.0 . . ?
C34 C35 C31 120.0 . . ?
C34 C35 H35 120.0 . . ?
C31 C35 H35 120.0 . . ?
C31 C36 H36A 109.5 . . ?
C31 C36 H36B 109.5 . . ?
H36A C36 H36B 109.5 . . ?
C31 C36 H36C 109.5 . . ?
H36A C36 H36C 109.5 . . ?
H36B C36 H36C 109.5 . . ?
C42 C41 C45 120.0 . . ?
C42 C41 C46 114.7(4) . . ?
C45 C41 C46 124.9(4) . . ?
N4 C42 C41 120.0 . . ?
N4 C42 H42 120.0 . . ?
C41 C42 H42 120.0 . . ?
C43 N4 C42 120.0 . . ?
N4 C43 C44 120.0 . . ?
N4 C43 H43 120.0 . . ?
C44 C43 H43 120.0 . . ?
C43 C44 C45 120.0 . . ?
C43 C44 H44 120.0 . . ?
C45 C44 H44 120.0 . . ?
C44 C45 C41 120.0 . . ?
C44 C45 H45 120.0 . . ?
C41 C45 H45 120.0 . . ?
C41 C46 H46A 109.5 . . ?
C41 C46 H46B 109.5 . . ?
H46A C46 H46B 109.5 . . ?
C41 C46 H46C 109.5 . . ?
H46A C46 H46C 109.5 . . ?
H46B C46 H46C 109.5 . . ?

loop_
_geom_bond_atom_site_label_1
_geom_bond_atom_site_label_2
_geom_bond_distance
_geom_bond_site_symmetry_2
_geom_bond_publ_flag
O11 C15 1.323(2) . ?
O11 C16 1.436(3) . ?
O12 C15 1.200(3) . ?
O13 C17 1.333(2) . ?
O13 C18 1.450(2) . ?
O14 C17 1.194(3) . ?
O21 C25 1.339(2) . ?
O21 C26 1.449(3) . ?
O22 C25 1.194(3) . ?
O23 C27 1.335(2) . ?
O23 C28 1.445(2) . ?
O24 C27 1.204(3) . ?
C11 C121 1.506(2) . ?
C11 C111 1.518(2) . ?
C11 C12 1.568(2) . ?
C11 H11 1.0000 . ?
C12 C15 1.512(3) . ?
C12 C13 1.536(2) . ?
C12 H12 1.0000 . ?
C13 C17 1.522(2) . ?
C13 C14 1.573(3) . ?
C13 H13 1.0000 . ?
C14 C112 1.512(3) . ?
C14 C122 1.513(2) . ?
C14 H14 1.0000 . ?
C16 H16A 0.9800 . ?
C16 H16B 0.9800 . ?
C16 H16C 0.9800 . ?
C18 H18A 0.9800 . ?
C18 H18B 0.9800 . ?
C18 H18C 0.9800 . ?
C21 C211 1.517(2) . ?
C21 C221 1.521(3) . ?
C21 C22 1.564(2) . ?
C21 H21 1.0000 . ?
C22 C25 1.516(3) . ?
C22 C23 1.542(2) . ?
C22 H22 1.0000 . ?
C23 C27 1.521(3) . ?
C23 C24 1.565(3) . ?
C23 H23 1.0000 . ?
C24 C222 1.510(3) . ?
C24 C212 1.511(3) . ?
C24 H24 1.0000 . ?
C26 H26A 0.9800 . ?
C26 H26B 0.9800 . ?
C26 H26C 0.9800 . ?
C28 H28A 0.9800 . ?
C28 H28B 0.9800 . ?
C28 H28C 0.9800 . ?
C111 C116 1.389(3) . ?
C111 C112 1.396(3) . ?
C112 C113 1.379(3) . ?
C113 C114 1.392(3) . ?
C113 H113 0.9500 . ?
C114 C115 1.379(4) . ?
C114 H114 0.9500 . ?
C115 C116 1.389(3) . ?
C115 H115 0.9500 . ?
C116 H116 0.9500 . ?
C121 C126 1.386(3) . ?
C121 C122 1.397(3) . ?
C122 C123 1.388(3) . ?
C123 C124 1.401(3) . ?
C123 H123 0.9500 . ?
C124 C125 1.373(4) . ?
C124 H124 0.9500 . ?
C125 C126 1.396(3) . ?
C125 H125 0.9500 . ?
C126 H126 0.9500 . ?
C211 C216 1.378(3) . ?
C211 C212 1.401(3) . ?
C212 C213 1.389(3) . ?
C213 C214 1.392(3) . ?
C213 H213 0.9500 . ?
C214 C215 1.384(3) . ?
C214 H214 0.9500 . ?
C215 C216 1.402(3) . ?
C215 H215 0.9500 . ?
C216 H216 0.9500 . ?
C221 C226 1.385(3) . ?
C221 C222 1.404(3) . ?
C222 C223 1.388(3) . ?
C223 C224 1.394(3) . ?
C223 H223 0.9500 . ?
C224 C225 1.383(4) . ?
C224 H224 0.9500 . ?
C225 C226 1.393(3) . ?
C225 H225 0.9500 . ?
C226 H226 0.9500 . ?
C31 C32 1.3900 . ?
C31 C35 1.3900 . ?
C31 C36 1.498(6) . ?
C32 N3 1.3900 . ?
C32 H32 0.9500 . ?
N3 C33 1.3900 . ?
C33 C34 1.3900 . ?
C33 H33 0.9500 . ?
C34 C35 1.3900 . ?
C34 H34 0.9500 . ?
C35 H35 0.9500 . ?
C36 H36A 0.9800 . ?
C36 H36B 0.9800 . ?
C36 H36C 0.9800 . ?
C41 C42 1.3900 . ?
C41 C45 1.3900 . ?
C41 C46 1.418(6) . ?
C42 N4 1.3900 . ?
C42 H42 0.9500 . ?
N4 C43 1.3900 . ?
C43 C44 1.3900 . ?
C43 H43 0.9500 . ?
C44 C45 1.3900 . ?
C44 H44 0.9500 . ?
C45 H45 0.9500 . ?
C46 H46A 0.9800 . ?
C46 H46B 0.9800 . ?
C46 H46C 0.9800 . ?

loop_
_geom_hbond_atom_site_label_D
_geom_hbond_atom_site_label_H
_geom_hbond_atom_site_label_A
_geom_hbond_distance_DH
_geom_hbond_distance_HA
_geom_hbond_distance_DA
_geom_hbond_angle_DHA
_geom_hbond_site_symmetry_A
_geom_hbond_publ_flag
C12 H12 O14 1.00 2.26 2.803(2) 113 . yes
C13 H13 O12 1.00 2.33 2.831(3) 110 . yes
C22 H22 O24 1.00 2.26 2.800(2) 113 . yes
C23 H23 O22 1.00 2.32 2.826(3) 111 . yes
C23 H23 O11 1.00 2.52 3.398(2) 146 4_665 yes
C33 H33 O12 0.95 2.34 3.158(4) 144 . yes
C114 H114 N4 0.95 2.56 3.26(4) 131 4_565 yes
C116 H116 O24 0.95 2.56 3.394(3) 147 4_466 yes
C224 H224 N3 0.95 2.61 3.41(2) 143 3_666 yes
C226 H226 O14 0.95 2.54 3.379(3) 147 4_565 yes

loop_
_geom_torsion_atom_site_label_1
_geom_torsion_atom_site_label_2
_geom_torsion_atom_site_label_3
_geom_torsion_atom_site_label_4
_geom_torsion
_geom_torsion_site_symmetry_1
_geom_torsion_site_symmetry_2
_geom_torsion_site_symmetry_3
_geom_torsion_site_symmetry_4
_geom_torsion_publ_flag
C121 C11 C12 C15 64.69(19) . . . . ?
C111 C11 C12 C15 178.82(15) . . . . ?
C121 C11 C12 C13 -60.29(18) . . . . ?
C111 C11 C12 C13 53.84(18) . . . . ?
C15 C12 C13 C17 117.73(17) . . . . ?
C11 C12 C13 C17 -116.99(16) . . . . ?
C15 C12 C13 C14 -120.86(17) . . . . ?
C11 C12 C13 C14 4.42(19) . . . . ?
C17 C13 C14 C112 61.39(18) . . . . ?
C12 C13 C14 C112 -60.52(18) . . . . ?
C17 C13 C14 C122 174.94(15) . . . . ?
C12 C13 C14 C122 53.03(19) . . . . ?
C16 O11 C15 O12 -0.8(4) . . . . ?
C16 O11 C15 C12 176.1(2) . . . . ?
C13 C12 C15 O12 -14.7(3) . . . . ?
C11 C12 C15 O12 -138.4(2) . . . . ?
C13 C12 C15 O11 168.41(17) . . . . ?
C11 C12 C15 O11 44.7(2) . . . . ?
C18 O13 C17 O14 3.3(3) . . . . ?
C18 O13 C17 C13 -177.49(17) . . . . ?
C12 C13 C17 O14 -4.9(3) . . . . ?
C14 C13 C17 O14 -126.3(2) . . . . ?
C12 C13 C17 O13 175.87(15) . . . . ?
C14 C13 C17 O13 54.5(2) . . . . ?
C211 C21 C22 C25 64.37(19) . . . . ?
C221 C21 C22 C25 177.96(15) . . . . ?
C211 C21 C22 C23 -59.89(18) . . . . ?
C221 C21 C22 C23 53.70(18) . . . . ?
C25 C22 C23 C27 117.28(17) . . . . ?
C21 C22 C23 C27 -118.19(16) . . . . ?
C25 C22 C23 C24 -120.03(17) . . . . ?
C21 C22 C23 C24 4.50(19) . . . . ?
C27 C23 C24 C222 61.87(18) . . . . ?
C22 C23 C24 C222 -60.86(18) . . . . ?
C27 C23 C24 C212 175.93(14) . . . . ?
C22 C23 C24 C212 53.19(19) . . . . ?
C26 O21 C25 O22 -1.2(3) . . . . ?
C26 O21 C25 C22 176.81(19) . . . . ?
C23 C22 C25 O22 -11.6(3) . . . . ?
C21 C22 C25 O22 -134.5(2) . . . . ?
C23 C22 C25 O21 170.40(16) . . . . ?
C21 C22 C25 O21 47.5(2) . . . . ?
C28 O23 C27 O24 2.6(3) . . . . ?
C28 O23 C27 C23 -178.20(17) . . . . ?
C22 C23 C27 O24 -6.5(3) . . . . ?
C24 C23 C27 O24 -129.1(2) . . . . ?
C22 C23 C27 O23 174.32(15) . . . . ?
C24 C23 C27 O23 51.8(2) . . . . ?
C121 C11 C111 C116 -125.6(2) . . . . ?
C12 C11 C111 C116 120.6(2) . . . . ?
C121 C11 C111 C112 53.97(19) . . . . ?
C12 C11 C111 C112 -59.76(19) . . . . ?
C116 C111 C112 C113 -0.6(3) . . . . ?
C11 C111 C112 C113 179.76(17) . . . . ?
C116 C111 C112 C14 -179.11(17) . . . . ?
C11 C111 C112 C14 1.3(2) . . . . ?
C122 C14 C112 C113 126.5(2) . . . . ?
C13 C14 C112 C113 -119.2(2) . . . . ?
C122 C14 C112 C111 -55.1(2) . . . . ?
C13 C14 C112 C111 59.16(19) . . . . ?
C111 C112 C113 C114 1.9(3) . . . . ?
C14 C112 C113 C114 -179.85(19) . . . . ?
C112 C113 C114 C115 -1.7(3) . . . . ?
C113 C114 C115 C116 0.3(3) . . . . ?
C112 C111 C116 C115 -0.8(3) . . . . ?
C11 C111 C116 C115 178.79(18) . . . . ?
C114 C115 C116 C111 0.9(3) . . . . ?
C111 C11 C121 C126 125.2(2) . . . . ?
C12 C11 C121 C126 -120.7(2) . . . . ?
C111 C11 C121 C122 -54.7(2) . . . . ?
C12 C11 C121 C122 59.43(19) . . . . ?
C126 C121 C122 C123 -1.8(3) . . . . ?
C11 C121 C122 C123 178.14(18) . . . . ?
C126 C121 C122 C14 -179.25(18) . . . . ?
C11 C121 C122 C14 0.7(2) . . . . ?
C112 C14 C122 C123 -122.9(2) . . . . ?
C13 C14 C122 C123 124.2(2) . . . . ?
C112 C14 C122 C121 54.4(2) . . . . ?
C13 C14 C122 C121 -58.5(2) . . . . ?
C121 C122 C123 C124 0.2(3) . . . . ?
C14 C122 C123 C124 177.4(2) . . . . ?
C122 C123 C124 C125 1.2(4) . . . . ?
C123 C124 C125 C126 -1.0(4) . . . . ?
C122 C121 C126 C125 1.9(3) . . . . ?
C11 C121 C126 C125 -178.00(19) . . . . ?
C124 C125 C126 C121 -0.5(3) . . . . ?
C221 C21 C211 C216 125.2(2) . . . . ?
C22 C21 C211 C216 -121.2(2) . . . . ?
C221 C21 C211 C212 -54.2(2) . . . . ?
C22 C21 C211 C212 59.42(19) . . . . ?
C216 C211 C212 C213 -2.0(3) . . . . ?
C21 C211 C212 C213 177.41(18) . . . . ?
C216 C211 C212 C24 -178.89(17) . . . . ?
C21 C211 C212 C24 0.5(2) . . . . ?
C222 C24 C212 C213 -122.1(2) . . . . ?
C23 C24 C212 C213 125.2(2) . . . . ?
C222 C24 C212 C211 54.6(2) . . . . ?
C23 C24 C212 C211 -58.2(2) . . . . ?
C211 C212 C213 C214 0.2(3) . . . . ?
C24 C212 C213 C214 176.6(2) . . . . ?
C212 C213 C214 C215 1.4(3) . . . . ?
C213 C214 C215 C216 -1.2(4) . . . . ?
C212 C211 C216 C215 2.2(3) . . . . ?
C21 C211 C216 C215 -177.15(19) . . . . ?
C214 C215 C216 C211 -0.6(3) . . . . ?
C211 C21 C221 C226 -126.0(2) . . . . ?
C22 C21 C221 C226 120.8(2) . . . . ?
C211 C21 C221 C222 53.6(2) . . . . ?
C22 C21 C221 C222 -59.7(2) . . . . ?
C226 C221 C222 C223 0.1(3) . . . . ?
C21 C221 C222 C223 -179.47(17) . . . . ?
C226 C221 C222 C24 -179.47(18) . . . . ?
C21 C221 C222 C24 0.9(2) . . . . ?
C212 C24 C222 C223 125.3(2) . . . . ?
C23 C24 C222 C223 -120.2(2) . . . . ?
C212 C24 C222 C221 -55.1(2) . . . . ?
C23 C24 C222 C221 59.31(19) . . . . ?
C221 C222 C223 C224 0.5(3) . . . . ?
C24 C222 C223 C224 -180.0(2) . . . . ?
C222 C223 C224 C225 -0.6(4) . . . . ?
C223 C224 C225 C226 0.1(4) . . . . ?
C222 C221 C226 C225 -0.6(3) . . . . ?
C21 C221 C226 C225 178.9(2) . . . . ?
C224 C225 C226 C221 0.5(4) . . . . ?
C35 C31 C32 N3 0.0 . . . . ?
C36 C31 C32 N3 -174.5(5) . . . . ?
C31 C32 N3 C33 0.0 . . . . ?
C32 N3 C33 C34 0.0 . . . . ?
N3 C33 C34 C35 0.0 . . . . ?
C33 C34 C35 C31 0.0 . . . . ?
C32 C31 C35 C34 0.0 . . . . ?
C36 C31 C35 C34 174.4(5) . . . . ?
C45 C41 C42 N4 0.0 . . . . ?
C46 C41 C42 N4 -172.8(7) . . . . ?
C41 C42 N4 C43 0.0 . . . . ?
C42 N4 C43 C44 0.0 . . . . ?
N4 C43 C44 C45 0.0 . . . . ?
C43 C44 C45 C41 0.0 . . . . ?
C42 C41 C45 C44 0.0 . . . . ?
C46 C41 C45 C44 172.0(7) . . . . ?
